data_7038150
loop_
_publ_author_name
'Whited, Matthew T.'
'Deetz, Alexander M.'
'Donnell, Theodore M.'
'Janzen, Daron E.'

_publ_section_title
;
 Examining the role of Rh/Si cooperation in alkene hydrogenation by a
 pincer-type [P2Si]Rh complex.
;
_journal_issue 24
_journal_name_full 'Dalton transactions (Cambridge, England : 2003)'
_journal_page_first 9758
_journal_page_last 9761
_journal_paper_doi 10.1039/c6dt00027d
_journal_volume 45
_journal_year 2016
_chemical_formula_moiety 'C36 H54 P2 Si'
_chemical_formula_sum 'C36 H54 P2 Si'
_chemical_formula_weight 576.82
_space_group_crystal_system monoclinic
_space_group_IT_number 15
_space_group_name_Hall '-C 2yc'
_space_group_name_H-M_alt 'C 1 2/c 1'
_symmetry_space_group_name_Hall '-C 2yc'
_symmetry_space_group_name_H-M 'C 1 2/c 1'
_atom_sites_solution_hydrogens mixed
_atom_sites_solution_primary direct
_atom_sites_solution_secondary difmap
_audit_creation_date 2015-12-28
_audit_creation_method
;
Olex2 1.2
(compiled 2015.09.30 svn.r3233 for OlexSys, GUI svn.r5103)
;
_audit_update_record
;
2015-12-28 deposited with the CCDC.
2016-01-26 downloaded from the CCDC.
;
_cell_angle_alpha 90
_cell_angle_beta 92.736(7)
_cell_angle_gamma 90
_cell_formula_units_Z 4
_cell_length_a 15.139(2)
_cell_length_b 9.8506(13)
_cell_length_c 22.244(3)
_cell_measurement_reflns_used 14084
_cell_measurement_temperature 173(2)
_cell_measurement_theta_max 27.69
_cell_measurement_theta_min 3.04
_cell_volume 3313.4(8)
_computing_cell_refinement 'CrystalClear-SM Expert 2.0 r13'
_computing_data_collection 'CrystalClear-SM Expert 2.0 r13'
_computing_data_reduction 'CrystalClear-SM Expert 2.0 r13'
_computing_molecular_graphics 'Olex2 (Dolomanov et al., 2009)'
_computing_publication_material 'Olex2 (Dolomanov et al., 2009)'
_computing_structure_refinement 'ShelXL (Sheldrick, 2015)'
_computing_structure_solution 'SIR2004 (Burla, et al., 2005)'
_diffrn_ambient_temperature 173(2)
_diffrn_detector_area_resol_mean 6.849
_diffrn_measured_fraction_theta_full 0.998
_diffrn_measured_fraction_theta_max 0.998
_diffrn_measurement_device_type 'Rigaku XtaLAB mini'
_diffrn_measurement_method \w
_diffrn_radiation_type MoK\a
_diffrn_radiation_wavelength 0.71075
_diffrn_reflns_av_R_equivalents 0.0398
_diffrn_reflns_av_unetI/netI 0.0624
_diffrn_reflns_Laue_measured_fraction_full 0.998
_diffrn_reflns_Laue_measured_fraction_max 0.998
_diffrn_reflns_limit_h_max 19
_diffrn_reflns_limit_h_min -19
_diffrn_reflns_limit_k_max 12
_diffrn_reflns_limit_k_min -12
_diffrn_reflns_limit_l_max 28
_diffrn_reflns_limit_l_min -28
_diffrn_reflns_number 3811
_diffrn_reflns_point_group_measured_fraction_full 0.998
_diffrn_reflns_point_group_measured_fraction_max 0.998
_diffrn_reflns_theta_full 25.242
_diffrn_reflns_theta_max 27.485
_diffrn_reflns_theta_min 3.036
_exptl_absorpt_coefficient_mu 0.190
_exptl_absorpt_correction_T_max 0.937
_exptl_absorpt_correction_T_min 0.789
_exptl_absorpt_correction_type multi-scan
_exptl_absorpt_process_details 'REQAB (Rigaku, 1998)'
_exptl_crystal_colour colorless
_exptl_crystal_density_diffrn 1.156
_exptl_crystal_density_method 'not measured'
_exptl_crystal_description prism
_exptl_crystal_F_000 1256
_exptl_crystal_size_max 0.57
_exptl_crystal_size_mid 0.35
_exptl_crystal_size_min 0.34
_refine_diff_density_max 0.292
_refine_diff_density_min -0.230
_refine_diff_density_rms 0.054
_refine_ls_extinction_method none
_refine_ls_goodness_of_fit_ref 1.073
_refine_ls_hydrogen_treatment mixed
_refine_ls_matrix_type full
_refine_ls_number_parameters 181
_refine_ls_number_reflns 3811
_refine_ls_number_restraints 0
_refine_ls_restrained_S_all 1.073
_refine_ls_R_factor_all 0.0768
_refine_ls_R_factor_gt 0.0546
_refine_ls_shift/su_max 0.000
_refine_ls_shift/su_mean 0.000
_refine_ls_structure_factor_coef Fsqd
_refine_ls_weighting_details 'w=1/[\s^2^(Fo^2^)+(0.0268P)^2^+4.1283P] where P=(Fo^2^+2Fc^2^)/3'
_refine_ls_weighting_scheme calc
_refine_ls_wR_factor_gt 0.1094
_refine_ls_wR_factor_ref 0.1169
_reflns_number_gt 2798
_reflns_number_total 3811
_reflns_threshold_expression 'I > 2\s(I)'
_cod_data_source_file c6dt00027d2.cif
_cod_data_source_block CyP2SiH2
_cod_depositor_comments 'Adding full bibliography for 7038150--7038153.cif.'
_cod_database_code 7038150
_shelx_estimated_absorpt_t_max 0.938
_shelx_estimated_absorpt_t_min 0.899

loop_
_space_group_symop_operation_xyz
'x, y, z'
'-x, y, -z+1/2'
'x+1/2, y+1/2, z'
'-x+1/2, y+1/2, -z+1/2'
'-x, -y, -z'
'x, -y, z-1/2'
'-x+1/2, -y+1/2, -z'
'x+1/2, -y+1/2, z-1/2'

loop_
_atom_site_label
_atom_site_type_symbol
_atom_site_fract_x
_atom_site_fract_y
_atom_site_fract_z
_atom_site_U_iso_or_equiv
_atom_site_adp_type
_atom_site_occupancy
_atom_site_site_symmetry_order
_atom_site_calc_flag
_atom_site_refinement_flags_posn
_atom_site_refinement_flags_adp
_atom_site_refinement_flags_occupancy
P1 P 0.55916(4) 0.18689(6) 0.13119(3) 0.02393(15) Uani 1 1 d . . .
Si1 Si 0.5000 0.01763(9) 0.2500 0.0267(2) Uani 1 2 d S T P
H1 H 0.5087(14) -0.068(2) 0.3008(10) 0.032(6) Uiso 1 1 d . . .
C1 C 0.60490(14) 0.1209(2) 0.25027(10) 0.0236(5) Uani 1 1 d . . .
C2 C 0.65938(15) 0.1229(2) 0.30327(10) 0.0293(5) Uani 1 1 d . . .
H2 H 0.6426 0.0723 0.3373 0.035 Uiso 1 1 calc R . .
C3 C 0.73685(16) 0.1972(3) 0.30676(11) 0.0343(6) Uani 1 1 d . . .
H3 H 0.7718 0.1997 0.3434 0.041 Uiso 1 1 calc R . .
C4 C 0.76372(15) 0.2676(3) 0.25726(11) 0.0340(6) Uani 1 1 d . . .
H4 H 0.8175 0.3176 0.2595 0.041 Uiso 1 1 calc R . .
C5 C 0.71198(15) 0.2650(3) 0.20443(11) 0.0309(5) Uani 1 1 d . . .
H5 H 0.7312 0.3127 0.1703 0.037 Uiso 1 1 calc R . .
C6 C 0.63174(14) 0.1938(2) 0.19992(9) 0.0239(5) Uani 1 1 d . . .
C7 C 0.53150(14) 0.3664(2) 0.11294(10) 0.0250(5) Uani 1 1 d . . .
H7 H 0.4867 0.3626 0.0785 0.030 Uiso 1 1 calc R . .
C8 C 0.48365(17) 0.4307(3) 0.16516(12) 0.0381(6) Uani 1 1 d . . .
H8A H 0.4347 0.3706 0.1763 0.046 Uiso 1 1 calc R . .
H8B H 0.5255 0.4390 0.2006 0.046 Uiso 1 1 calc R . .
C9 C 0.44659(17) 0.5706(3) 0.14880(13) 0.0434(7) Uani 1 1 d . . .
H9A H 0.3993 0.5611 0.1168 0.052 Uiso 1 1 calc R . .
H9B H 0.4201 0.6111 0.1845 0.052 Uiso 1 1 calc R . .
C10 C 0.51788(17) 0.6644(3) 0.12714(12) 0.0382(6) Uani 1 1 d . . .
H10A H 0.5608 0.6845 0.1609 0.046 Uiso 1 1 calc R . .
H10B H 0.4907 0.7512 0.1135 0.046 Uiso 1 1 calc R . .
C11 C 0.56625(17) 0.6011(2) 0.07559(11) 0.0355(6) Uani 1 1 d . . .
H11A H 0.6150 0.6618 0.0645 0.043 Uiso 1 1 calc R . .
H11B H 0.5249 0.5916 0.0400 0.043 Uiso 1 1 calc R . .
C12 C 0.60378(15) 0.4622(2) 0.09292(11) 0.0291(5) Uani 1 1 d . . .
H12A H 0.6493 0.4729 0.1260 0.035 Uiso 1 1 calc R . .
H12B H 0.6326 0.4223 0.0580 0.035 Uiso 1 1 calc R . .
C13 C 0.63896(14) 0.1376(2) 0.07417(9) 0.0229(5) Uani 1 1 d . . .
H13 H 0.6898 0.2025 0.0762 0.028 Uiso 1 1 calc R . .
C14 C 0.67335(17) -0.0057(2) 0.08805(11) 0.0329(6) Uani 1 1 d . . .
H14A H 0.7076 -0.0050 0.1271 0.039 Uiso 1 1 calc R . .
H14B H 0.6225 -0.0679 0.0918 0.039 Uiso 1 1 calc R . .
C15 C 0.73195(16) -0.0582(3) 0.03910(11) 0.0354(6) Uani 1 1 d . . .
H15A H 0.7858 -0.0013 0.0381 0.043 Uiso 1 1 calc R . .
H15B H 0.7506 -0.1523 0.0488 0.043 Uiso 1 1 calc R . .
C16 C 0.68369(16) -0.0557(3) -0.02235(11) 0.0340(6) Uani 1 1 d . . .
H16A H 0.7241 -0.0867 -0.0533 0.041 Uiso 1 1 calc R . .
H16B H 0.6328 -0.1188 -0.0225 0.041 Uiso 1 1 calc R . .
C17 C 0.65114(17) 0.0863(3) -0.03767(10) 0.0363(6) Uani 1 1 d . . .
H17A H 0.6162 0.0841 -0.0764 0.044 Uiso 1 1 calc R . .
H17B H 0.7026 0.1467 -0.0425 0.044 Uiso 1 1 calc R . .
C18 C 0.59395(16) 0.1433(3) 0.01121(10) 0.0307(6) Uani 1 1 d . . .
H18A H 0.5380 0.0914 0.0112 0.037 Uiso 1 1 calc R . .
H18B H 0.5790 0.2389 0.0014 0.037 Uiso 1 1 calc R . .

loop_
_atom_site_aniso_label
_atom_site_aniso_U_11
_atom_site_aniso_U_22
_atom_site_aniso_U_33
_atom_site_aniso_U_23
_atom_site_aniso_U_13
_atom_site_aniso_U_12
P1 0.0241(3) 0.0263(3) 0.0216(3) 0.0010(2) 0.0031(2) -0.0017(3)
Si1 0.0332(5) 0.0198(5) 0.0279(5) 0.000 0.0101(4) 0.000
C1 0.0268(11) 0.0208(11) 0.0237(11) 0.0008(9) 0.0072(9) 0.0069(9)
C2 0.0345(13) 0.0301(13) 0.0239(12) 0.0069(10) 0.0063(10) 0.0085(11)
C3 0.0340(13) 0.0428(15) 0.0253(12) 0.0030(11) -0.0051(10) 0.0045(12)
C4 0.0264(12) 0.0388(15) 0.0365(14) 0.0038(12) -0.0037(10) -0.0037(11)
C5 0.0320(13) 0.0327(14) 0.0280(12) 0.0091(11) 0.0016(10) -0.0031(11)
C6 0.0257(11) 0.0250(12) 0.0211(11) 0.0011(9) 0.0037(9) 0.0030(10)
C7 0.0265(11) 0.0271(12) 0.0213(11) -0.0021(9) 0.0000(9) 0.0034(10)
C8 0.0380(14) 0.0371(15) 0.0404(15) -0.0051(12) 0.0139(12) 0.0048(12)
C9 0.0378(15) 0.0402(16) 0.0525(17) -0.0131(14) 0.0065(13) 0.0117(13)
C10 0.0428(15) 0.0282(14) 0.0426(15) -0.0085(12) -0.0071(12) 0.0094(12)
C11 0.0474(15) 0.0244(13) 0.0343(14) -0.0007(11) -0.0008(12) 0.0028(12)
C12 0.0350(13) 0.0239(12) 0.0290(13) 0.0000(10) 0.0073(10) 0.0014(10)
C13 0.0267(11) 0.0208(11) 0.0216(11) 0.0010(9) 0.0039(9) -0.0012(9)
C14 0.0427(14) 0.0288(14) 0.0277(13) 0.0058(10) 0.0057(11) 0.0070(11)
C15 0.0398(14) 0.0316(14) 0.0351(14) 0.0016(11) 0.0048(11) 0.0117(12)
C16 0.0359(13) 0.0328(14) 0.0334(14) -0.0089(11) 0.0044(11) 0.0037(11)
C17 0.0481(15) 0.0384(15) 0.0222(12) -0.0044(11) 0.0014(11) 0.0111(13)
C18 0.0345(13) 0.0314(14) 0.0258(12) -0.0039(10) -0.0015(10) 0.0072(11)

loop_
_atom_type_symbol
_atom_type_description
_atom_type_scat_dispersion_real
_atom_type_scat_dispersion_imag
_atom_type_scat_source
C C 0.0033 0.0016 'International Tables Vol C Tables 4.2.6.8 and 6.1.1.4'
H H 0.0000 0.0000 'International Tables Vol C Tables 4.2.6.8 and 6.1.1.4'
P P 0.1023 0.0942 'International Tables Vol C Tables 4.2.6.8 and 6.1.1.4'
Si Si 0.0817 0.0704 'International Tables Vol C Tables 4.2.6.8 and 6.1.1.4'

loop_
_geom_angle_atom_site_label_1
_geom_angle_atom_site_label_2
_geom_angle_atom_site_label_3
_geom_angle
_geom_angle_site_symmetry_1
C6 P1 C7 105.41(10) .
C6 P1 C13 101.24(10) .
C13 P1 C7 104.29(10) .
C1 Si1 H1 111.8(9) 2_655
C1 Si1 H1 105.9(9) .
C1 Si1 C1 114.69(14) 2_655
C2 C1 Si1 118.04(16) .
C6 C1 Si1 123.24(17) .
C6 C1 C2 118.7(2) .
C1 C2 H2 119.4 .
C3 C2 C1 121.1(2) .
C3 C2 H2 119.4 .
C2 C3 H3 119.9 .
C4 C3 C2 120.2(2) .
C4 C3 H3 119.9 .
C3 C4 H4 120.2 .
C3 C4 C5 119.5(2) .
C5 C4 H4 120.2 .
C4 C5 H5 119.2 .
C4 C5 C6 121.6(2) .
C6 C5 H5 119.2 .
C1 C6 P1 117.32(17) .
C5 C6 P1 123.94(17) .
C5 C6 C1 118.7(2) .
P1 C7 H7 105.6 .
C8 C7 P1 109.71(16) .
C8 C7 H7 105.6 .
C12 C7 P1 119.65(15) .
C12 C7 H7 105.6 .
C12 C7 C8 109.65(19) .
C7 C8 H8A 109.2 .
C7 C8 H8B 109.2 .
H8A C8 H8B 107.9 .
C9 C8 C7 112.0(2) .
C9 C8 H8A 109.2 .
C9 C8 H8B 109.2 .
C8 C9 H9A 109.3 .
C8 C9 H9B 109.3 .
H9A C9 H9B 108.0 .
C10 C9 C8 111.5(2) .
C10 C9 H9A 109.3 .
C10 C9 H9B 109.3 .
C9 C10 H10A 109.4 .
C9 C10 H10B 109.4 .
C9 C10 C11 111.4(2) .
H10A C10 H10B 108.0 .
C11 C10 H10A 109.4 .
C11 C10 H10B 109.4 .
C10 C11 H11A 109.4 .
C10 C11 H11B 109.4 .
C10 C11 C12 111.4(2) .
H11A C11 H11B 108.0 .
C12 C11 H11A 109.4 .
C12 C11 H11B 109.4 .
C7 C12 H12A 109.3 .
C7 C12 H12B 109.3 .
C11 C12 C7 111.40(19) .
C11 C12 H12A 109.3 .
C11 C12 H12B 109.3 .
H12A C12 H12B 108.0 .
P1 C13 H13 109.1 .
C14 C13 P1 109.23(15) .
C14 C13 H13 109.1 .
C18 C13 P1 109.87(15) .
C18 C13 H13 109.1 .
C18 C13 C14 110.56(19) .
C13 C14 H14A 109.2 .
C13 C14 H14B 109.2 .
H14A C14 H14B 107.9 .
C15 C14 C13 111.85(19) .
C15 C14 H14A 109.2 .
C15 C14 H14B 109.2 .
C14 C15 H15A 109.3 .
C14 C15 H15B 109.3 .
H15A C15 H15B 108.0 .
C16 C15 C14 111.4(2) .
C16 C15 H15A 109.3 .
C16 C15 H15B 109.3 .
C15 C16 H16A 109.5 .
C15 C16 H16B 109.5 .
H16A C16 H16B 108.1 .
C17 C16 C15 110.8(2) .
C17 C16 H16A 109.5 .
C17 C16 H16B 109.5 .
C16 C17 H17A 109.3 .
C16 C17 H17B 109.3 .
C16 C17 C18 111.6(2) .
H17A C17 H17B 108.0 .
C18 C17 H17A 109.3 .
C18 C17 H17B 109.3 .
C13 C18 H18A 108.9 .
C13 C18 H18B 108.9 .
C17 C18 C13 113.27(19) .
C17 C18 H18A 108.9 .
C17 C18 H18B 108.9 .
H18A C18 H18B 107.7 .

loop_
_geom_bond_atom_site_label_1
_geom_bond_atom_site_label_2
_geom_bond_distance
_geom_bond_site_symmetry_2
P1 C6 1.841(2) .
P1 C7 1.858(2) .
P1 C13 1.857(2) .
Si1 H1 1.41(2) .
Si1 C1 1.886(2) 2_655
Si1 C1 1.886(2) .
C1 C2 1.406(3) .
C1 C6 1.406(3) .
C2 H2 0.9500 .
C2 C3 1.381(3) .
C3 H3 0.9500 .
C3 C4 1.379(3) .
C4 H4 0.9500 .
C4 C5 1.381(3) .
C5 H5 0.9500 .
C5 C6 1.402(3) .
C7 H7 1.0000 .
C7 C8 1.535(3) .
C7 C12 1.528(3) .
C8 H8A 0.9900 .
C8 H8B 0.9900 .
C8 C9 1.525(4) .
C9 H9A 0.9900 .
C9 H9B 0.9900 .
C9 C10 1.517(4) .
C10 H10A 0.9900 .
C10 H10B 0.9900 .
C10 C11 1.523(3) .
C11 H11A 0.9900 .
C11 H11B 0.9900 .
C11 C12 1.524(3) .
C12 H12A 0.9900 .
C12 H12B 0.9900 .
C13 H13 1.0000 .
C13 C14 1.531(3) .
C13 C18 1.529(3) .
C14 H14A 0.9900 .
C14 H14B 0.9900 .
C14 C15 1.527(3) .
C15 H15A 0.9900 .
C15 H15B 0.9900 .
C15 C16 1.519(3) .
C16 H16A 0.9900 .
C16 H16B 0.9900 .
C16 C17 1.516(3) .
C17 H17A 0.9900 .
C17 H17B 0.9900 .
C17 C18 1.529(3) .
C18 H18A 0.9900 .
C18 H18B 0.9900 .

loop_
_geom_torsion_atom_site_label_1
_geom_torsion_atom_site_label_2
_geom_torsion_atom_site_label_3
_geom_torsion_atom_site_label_4
_geom_torsion
_geom_torsion_site_symmetry_1
P1 C7 C8 C9 -171.06(17) .
P1 C7 C12 C11 175.65(16) .
P1 C13 C14 C15 174.04(17) .
P1 C13 C18 C17 -172.33(17) .
Si1 C1 C2 C3 -179.55(18) .
Si1 C1 C6 P1 0.4(3) .
Si1 C1 C6 C5 -178.60(17) .
C1 Si1 C1 C2 108.82(18) 2_655
C1 Si1 C1 C6 -72.26(17) 2_655
C1 C2 C3 C4 -2.1(4) .
C2 C1 C6 P1 179.31(17) .
C2 C1 C6 C5 0.3(3) .
C2 C3 C4 C5 0.9(4) .
C3 C4 C5 C6 0.9(4) .
C4 C5 C6 P1 179.58(19) .
C4 C5 C6 C1 -1.5(4) .
C6 P1 C7 C8 -60.36(18) .
C6 P1 C7 C12 67.58(19) .
C6 P1 C13 C14 65.68(17) .
C6 P1 C13 C18 -172.89(16) .
C6 C1 C2 C3 1.5(3) .
C7 P1 C6 C1 123.05(17) .
C7 P1 C6 C5 -58.0(2) .
C7 P1 C13 C14 174.96(16) .
C7 P1 C13 C18 -63.62(18) .
C7 C8 C9 C10 -55.0(3) .
C8 C7 C12 C11 -56.4(3) .
C8 C9 C10 C11 54.0(3) .
C9 C10 C11 C12 -55.0(3) .
C10 C11 C12 C7 56.7(3) .
C12 C7 C8 C9 55.6(3) .
C13 P1 C6 C1 -128.55(17) .
C13 P1 C6 C5 50.4(2) .
C13 P1 C7 C8 -166.55(16) .
C13 P1 C7 C12 -38.6(2) .
C13 C14 C15 C16 -56.5(3) .
C14 C13 C18 C17 -51.7(3) .
C14 C15 C16 C17 56.9(3) .
C15 C16 C17 C18 -54.9(3) .
C16 C17 C18 C13 53.2(3) .
C18 C13 C14 C15 53.0(3) .
